data_1572293
loop_
_publ_author_name
'Iwanek (nee Wilczkowska), Ewa M.'
'Gli\'nski, Marek'

_publ_section_title
;
 Study of the Influence of the Change from Methyl to Isopropyl
 Substituents in 1-(2,4,6-trialkylphenyl)ethanol on the Point Group
 Symmetry of the 0-D Hydrogen-Bonded Moiety
;
_journal_issue 7
_journal_name_full Crystals
_journal_page_first 642
_journal_paper_doi 10.3390/cryst14070642
_journal_volume 14
_journal_year 2024
_chemical_formula_sum 'C17 H26 O'
_chemical_formula_weight 246.380
_chemical_melting_point 84.000
_space_group_IT_number 14
_space_group_name_Hall '-P 2yn'
_space_group_name_H-M_alt 'P 1 21/n 1'
_symmetry_Int_Tables_number 14
_symmetry_space_group_name_Hall '-P 2yn'
_symmetry_space_group_name_H-M 'P 1 21/n 1'
_audit_creation_date 2024-07-04
_audit_creation_method SHELXL-97
_audit_update_record 2024-07-04
_cell_angle_alpha 90.000
_cell_angle_beta 93.11(3)
_cell_angle_gamma 90.000
_cell_formula_units_Z 4
_cell_length_a 5.921(1)
_cell_length_b 20.420(4)
_cell_length_c 13.500(3)
_cell_volume 1629.8(6)
_refine_ls_R_factor_all 0.117
_cod_data_source_file TIK_0407.cif
_cod_data_source_block kap
_cod_original_sg_symbol_Hall -P_2yn
_cod_database_code 1572293

loop_
_symmetry_equiv_pos_site_id
_symmetry_equiv_pos_as_xyz
1 x,y,z
2 1/2-x,1/2+y,1/2-z
3 -x,-y,-z
4 1/2+x,1/2-y,1/2+z

loop_
_atom_site_aniso_label
_atom_site_aniso_U_11
_atom_site_aniso_U_22
_atom_site_aniso_U_33
_atom_site_aniso_U_12
_atom_site_aniso_U_13
_atom_site_aniso_U_23
O1 0.1001(17) 0.152(2) 0.0614(12) -0.0079(14) -0.0039(12) -0.0297(12)
C1 0.0494(14) 0.0671(16) 0.0513(14) 0.0001(12) -0.0053(11) -0.0071(12)
C2 0.0567(15) 0.0750(18) 0.0558(14) 0.0008(13) -0.0029(12) -0.0001(13)
C3 0.0604(17) 0.106(2) 0.0561(16) 0.0039(16) 0.0012(13) 0.0079(16)
C4 0.0584(17) 0.112(3) 0.0599(16) 0.0119(17) -0.0034(13) -0.0162(17)
C5 0.0660(18) 0.088(2) 0.0762(19) 0.0088(16) -0.0037(15) -0.0220(17)
C6 0.0577(15) 0.0710(18) 0.0621(15) -0.0004(13) -0.0068(12) -0.0099(13)
C7 0.0719(18) 0.0721(18) 0.0521(14) -0.0045(13) -0.0003(13) -0.0073(12)
C8 0.063(2) 0.162(4) 0.089(2) 0.000(2) 0.0122(17) -0.021(2)
C9 0.086(2) 0.0730(19) 0.082(2) 0.0089(16) 0.0149(16) 0.0095(16)
C10 0.076(2) 0.208(4) 0.071(2) 0.023(2) 0.0065(18) -0.037(2)
C11 0.088(2) 0.0675(19) 0.098(2) -0.0061(16) 0.0056(19) 0.0029(16)
C12 0.121(3) 0.083(3) 0.299(7) -0.019(2) 0.017(4) -0.036(3)
C13 0.219(6) 0.158(4) 0.132(3) 0.106(4) -0.019(4) 0.023(3)
C14 0.066(3) 0.417(10) 0.104(3) 0.009(4) 0.012(2) -0.086(4)
C15 0.100(3) 0.192(4) 0.070(2) 0.003(3) 0.0046(19) -0.035(2)
C16 0.139(4) 0.086(3) 0.177(4) -0.032(2) 0.007(3) -0.011(3)
C17 0.120(3) 0.170(4) 0.156(4) -0.004(3) -0.014(3) 0.089(3)

loop_
_atom_site_label
_atom_site_type_symbol
_atom_site_fract_x
_atom_site_fract_y
_atom_site_fract_z
_atom_site_occupancy
_atom_site_symmetry_multiplicity
_atom_site_Wyckoff_symbol
_atom_site_attached_hydrogens
_atom_site_calc_flag
_atom_site_thermal_displace_type
_atom_site_U_iso_or_equiv
O1 O 0.0097(4) 0.6934(1) 0.4588(1) 1.000 4 e ? d Uani 0.1048(9)
C1 C 0.0554(4) 0.6615(1) 0.2930(2) 1.000 4 e ? d Uani 0.0562(7)
C2 C 0.1150(4) 0.7100(1) 0.2268(2) 1.000 4 e ? d Uani 0.0627(7)
C3 C 0.2377(5) 0.6915(2) 0.1457(2) 1.000 4 e ? d Uani 0.0742(9)
H3 H 0.280(5) 0.7268(15) 0.098(2) 1.000 4 e ? d Uiso 0.08900
C4 C 0.2991(5) 0.6275(2) 0.1292(2) 1.000 4 e ? d Uani 0.0771(9)
C5 C 0.2365(5) 0.5808(2) 0.1964(2) 1.000 4 e ? d Uani 0.0770(9)
H5 H 0.289(5) 0.5354(15) 0.184(2) 1.000 4 e ? d Uiso 0.09200
C6 C 0.1143(4) 0.5961(1) 0.2781(2) 1.000 4 e ? d Uani 0.0640(7)
C7 C -0.0800(5) 0.6788(1) 0.3802(2) 1.000 4 e ? d Uani 0.0655(7)
C8 C -0.3286(5) 0.6778(2) 0.3661(2) 1.000 4 e ? d Uani 0.1043(12)
H8A H -0.3941 0.6897 0.4271 1.000 4 e ? calc Uiso 0.15600
H8B H -0.3776 0.6346 0.3469 1.000 4 e ? calc Uiso 0.15600
H8C H -0.3759 0.7084 0.3152 1.000 4 e ? calc Uiso 0.15600
C9 C 0.0524(6) 0.7810(2) 0.2417(2) 1.000 4 e ? d Uani 0.0801(9)
H9 H -0.038(5) 0.7855(16) 0.295(2) 1.000 4 e ? d Uiso 0.09600
C10 C 0.4296(6) 0.6112(2) 0.0398(2) 1.000 4 e ? d Uani 0.1183(15)
H10 H 0.4326 0.5645 0.0562 1.000 4 e ? calc Uiso 0.14200
C11 C 0.0537(6) 0.5424(2) 0.3498(3) 1.000 4 e ? d Uani 0.0845(10)
H11 H -0.050(6) 0.5648(16) 0.400(2) 1.000 4 e ? d Uiso 0.10100
C12 C 0.2575(8) 0.8224(2) 0.2664(4) 1.000 4 e ? d Uani 0.167(2)
H12A H 0.2120 0.8669 0.2759 1.000 4 e ? calc Uiso 0.25100
H12B H 0.3577 0.8202 0.2129 1.000 4 e ? calc Uiso 0.25100
H12C H 0.3339 0.8063 0.3261 1.000 4 e ? calc Uiso 0.25100
C13 C -0.0883(10) 0.8079(2) 0.1547(3) 1.000 4 e ? d Uani 0.171(2)
H13A H -0.1259 0.8527 0.1673 1.000 4 e ? calc Uiso 0.25600
H13B H -0.2247 0.7827 0.1453 1.000 4 e ? calc Uiso 0.25600
H13C H -0.0041 0.8053 0.0960 1.000 4 e ? calc Uiso 0.25600
C14 C 0.6553(7) 0.6154(4) 0.0482(3) 1.000 4 e ? d Uani 0.195(3)
H14A H 0.7036 0.6210 0.1167 1.000 4 e ? calc Uiso 0.29300
H14B H 0.7042 0.6522 0.0106 1.000 4 e ? calc Uiso 0.29300
H14C H 0.7201 0.5760 0.0233 1.000 4 e ? calc Uiso 0.29300
C15 C 0.2886(7) 0.6001(2) -0.0490(2) 1.000 4 e ? d Uani 0.1206(15)
H15A H 0.1330 0.5985 -0.0326 1.000 4 e ? calc Uiso 0.18100
H15B H 0.3296 0.5593 -0.0784 1.000 4 e ? calc Uiso 0.18100
H15C H 0.3094 0.6351 -0.0951 1.000 4 e ? calc Uiso 0.18100
C16 C -0.0873(8) 0.4889(2) 0.2983(3) 1.000 4 e ? d Uani 0.1341(15)
H16A H -0.1249 0.4563 0.3459 1.000 4 e ? calc Uiso 0.20100
H16B H -0.0022 0.4690 0.2477 1.000 4 e ? calc Uiso 0.20100
H16C H -0.2236 0.5075 0.2686 1.000 4 e ? calc Uiso 0.20100
C17 C 0.2637(7) 0.5146(3) 0.4039(4) 1.000 4 e ? d Uani 0.1495(19)
H17A H 0.2205 0.4813 0.4495 1.000 4 e ? calc Uiso 0.22400
H17B H 0.3429 0.5489 0.4397 1.000 4 e ? calc Uiso 0.22400
H17C H 0.3606 0.4958 0.3567 1.000 4 e ? calc Uiso 0.22400

loop_
_atom_type_symbol
_atom_type_oxidation_number
_atom_type_radius_bond
O ? 1.200
C ? 1.200
H ? 1.200

loop_
_geom_angle_atom_site_label_1
_geom_angle_atom_site_label_2
_geom_angle_atom_site_label_3
_geom_angle_site_symmetry_1
_geom_angle_site_symmetry_2
_geom_angle_site_symmetry_3
_geom_angle
_geom_angle_publ_flag
C2 C1 C6 . . . 120.9(2) no
C2 C1 C7 . . . 120.0(2) no
C6 C1 C7 . . . 119.1(2) no
C1 C2 C3 . . . 118.1(3) no
C1 C2 C9 . . . 121.6(2) no
C3 C2 C9 . . . 120.3(3) no
C4 C3 C2 . . . 122.4(3) no
C4 C3 H3 . . . 120.0(18) no
C2 C3 H3 . . . 117.6(18) no
C3 C4 C5 . . . 117.8(3) no
C3 C4 C10 . . . 119.3(3) no
C5 C4 C10 . . . 122.9(3) no
C4 C5 C6 . . . 122.5(3) no
C4 C5 H5 . . . 115.5(17) no
C6 C5 H5 . . . 122.0(17) no
C5 C6 C1 . . . 118.4(3) no
C5 C6 C11 . . . 119.7(3) no
C1 C6 C11 . . . 121.9(2) no
O1 C7 C8 . . . 120.6(3) no
O1 C7 C1 . . . 121.5(3) no
C8 C7 C1 . . . 117.9(2) no
C7 C8 H8A . . . 109.50 no
C7 C8 H8B . . . 109.50 no
H8A C8 H8B . . . 109.50 no
C7 C8 H8C . . . 109.50 no
H8A C8 H8C . . . 109.50 no
H8B C8 H8C . . . 109.50 no
C12 C9 C13 . . . 112.0(4) no
C12 C9 C2 . . . 111.6(3) no
C13 C9 C2 . . . 112.0(3) no
C12 C9 H9 . . . 106.(2) no
C13 C9 H9 . . . 104.5(19) no
C2 C9 H9 . . . 111.(2) no
C14 C10 C15 . . . 127.7(3) no
C14 C10 C4 . . . 118.2(3) no
C15 C10 C4 . . . 113.7(3) no
C14 C10 H10 . . . 92.10 no
C15 C10 H10 . . . 92.10 no
C4 C10 H10 . . . 92.10 no
C6 C11 C17 . . . 111.2(3) no
C6 C11 C16 . . . 111.8(3) no
C17 C11 C16 . . . 111.4(3) no
C6 C11 H11 . . . 105.2(18) no
C17 C11 H11 . . . 110.6(18) no
C16 C11 H11 . . . 106.3(18) no
C9 C12 H12A . . . 109.50 no
C9 C12 H12B . . . 109.50 no
H12A C12 H12B . . . 109.50 no
C9 C12 H12C . . . 109.50 no
H12A C12 H12C . . . 109.50 no
H12B C12 H12C . . . 109.50 no
C9 C13 H13A . . . 109.50 no
C9 C13 H13B . . . 109.50 no
H13A C13 H13B . . . 109.50 no
C9 C13 H13C . . . 109.50 no
H13A C13 H13C . . . 109.50 no
H13B C13 H13C . . . 109.50 no
C10 C14 H14A . . . 109.50 no
C10 C14 H14B . . . 109.50 no
H14A C14 H14B . . . 109.50 no
C10 C14 H14C . . . 109.50 no
H14A C14 H14C . . . 109.50 no
H14B C14 H14C . . . 109.50 no
C10 C15 H15A . . . 109.50 no
C10 C15 H15B . . . 109.50 no
H15A C15 H15B . . . 109.50 no
C10 C15 H15C . . . 109.50 no
H15A C15 H15C . . . 109.50 no
H15B C15 H15C . . . 109.50 no
C11 C16 H16A . . . 109.50 no
C11 C16 H16B . . . 109.50 no
H16A C16 H16B . . . 109.50 no
C11 C16 H16C . . . 109.50 no
H16A C16 H16C . . . 109.50 no
H16B C16 H16C . . . 109.50 no
C11 C17 H17A . . . 109.50 no
C11 C17 H17B . . . 109.50 no
H17A C17 H17B . . . 109.50 no
C11 C17 H17C . . . 109.50 no
H17A C17 H17C . . . 109.50 no
H17B C17 H17C . . . 109.50 no

loop_
_geom_bond_atom_site_label_1
_geom_bond_atom_site_label_2
_geom_bond_site_symmetry_1
_geom_bond_site_symmetry_2
_geom_bond_distance
_geom_bond_publ_flag
O1 C7 . . 1.198(3) no
C1 C2 . . 1.393(4) no
C1 C6 . . 1.396(4) no
C1 C7 . . 1.502(3) no
C2 C3 . . 1.398(4) no
C2 C9 . . 1.513(4) no
C3 C4 . . 1.378(4) no
C3 H3 . . 1.00(3) no
C4 C5 . . 1.380(4) no
C4 C10 . . 1.505(4) no
C5 C6 . . 1.388(4) no
C5 H5 . . 1.00(3) no
C6 C11 . . 1.518(4) no
C7 C8 . . 1.474(4) no
C8 H8A . . 0.9600 no
C8 H8B . . 0.9600 no
C8 H8C . . 0.9600 no
C9 C12 . . 1.502(5) no
C9 C13 . . 1.507(5) no
C9 H9 . . 0.93(3) no
C10 C14 . . 1.338(5) no
C10 C15 . . 1.441(5) no
C10 H10 . . 0.9800 no
C11 C17 . . 1.518(5) no
C11 C16 . . 1.521(5) no
C11 H11 . . 1.04(3) no
C12 H12A . . 0.9600 no
C12 H12B . . 0.9600 no
C12 H12C . . 0.9600 no
C13 H13A . . 0.9600 no
C13 H13B . . 0.9600 no
C13 H13C . . 0.9600 no
C14 H14A . . 0.9600 no
C14 H14B . . 0.9600 no
C14 H14C . . 0.9600 no
C15 H15A . . 0.9600 no
C15 H15B . . 0.9600 no
C15 H15C . . 0.9600 no
C16 H16A . . 0.9600 no
C16 H16B . . 0.9600 no
C16 H16C . . 0.9600 no
C17 H17A . . 0.9600 no
C17 H17B . . 0.9600 no
C17 H17C . . 0.9600 no

loop_
_geom_torsion_atom_site_label_1
_geom_torsion_atom_site_label_2
_geom_torsion_atom_site_label_3
_geom_torsion_atom_site_label_4
_geom_torsion_site_symmetry_1
_geom_torsion_site_symmetry_2
_geom_torsion_site_symmetry_3
_geom_torsion_site_symmetry_4
_geom_torsion
_geom_torsion_publ_flag
C6 C1 C2 C3 . . . . -0.8(3) no
C7 C1 C2 C3 . . . . -178.9(2) no
C6 C1 C2 C9 . . . . 179.9(2) no
C7 C1 C2 C9 . . . . 1.8(3) no
C1 C2 C3 C4 . . . . 0.5(4) no
C9 C2 C3 C4 . . . . 179.8(3) no
C2 C3 C4 C5 . . . . -0.4(4) no
C2 C3 C4 C10 . . . . 179.5(3) no
C3 C4 C5 C6 . . . . 0.6(4) no
C10 C4 C5 C6 . . . . -179.4(3) no
C4 C5 C6 C1 . . . . -0.8(4) no
C4 C5 C6 C11 . . . . -179.3(3) no
C2 C1 C6 C5 . . . . 0.9(4) no
C7 C1 C6 C5 . . . . 179.0(2) no
C2 C1 C6 C11 . . . . 179.3(2) no
C7 C1 C6 C11 . . . . -2.5(3) no
C2 C1 C7 O1 . . . . -91.2(3) no
C6 C1 C7 O1 . . . . 90.7(3) no
C2 C1 C7 C8 . . . . 88.5(3) no
C6 C1 C7 C8 . . . . -89.7(3) no
C1 C2 C9 C12 . . . . 111.9(4) no
C3 C2 C9 C12 . . . . -67.4(4) no
C1 C2 C9 C13 . . . . -121.7(4) no
C3 C2 C9 C13 . . . . 59.0(4) no
C3 C4 C10 C14 . . . . 87.5(6) no
C5 C4 C10 C14 . . . . -92.6(6) no
C3 C4 C10 C15 . . . . -85.8(5) no
C5 C4 C10 C15 . . . . 94.1(4) no
C5 C6 C11 C17 . . . . 65.9(4) no
C1 C6 C11 C17 . . . . -112.4(4) no
C5 C6 C11 C16 . . . . -59.3(4) no
C1 C6 C11 C16 . . . . 122.4(3) no
